data_8107032
loop_
_publ_author_name
'Ghorab, Mostafa M.'
'Alsaid, Mansour S.'
'Ghabbour, Hazem A.'
'Al-Mishari, Abdullah A.'

_publ_section_title
;
 Crystal structure of (Z)-4-(4-oxopent-2-en-2-ylamino)benzenesulfonamide,
 C11H14N2O3S
;
_journal_issue 3
_journal_name_full 'Zeitschrift f\"ur Kristallographie - New Crystal Structures'
_journal_page_first 867
_journal_page_last 869
_journal_paper_doi 10.1515/ncrs-2015-0297
_journal_volume 231
_journal_year 2016
_chemical_formula_sum 'C11 H14 N2 O3 S'
_chemical_formula_weight 254.30
_space_group_crystal_system orthorhombic
_space_group_IT_number 61
_space_group_name_Hall '-P 2ac 2ab'
_space_group_name_H-M_alt 'P b c a'
_atom_sites_solution_hydrogens mixed
_cell_angle_alpha 90
_cell_angle_beta 90
_cell_angle_gamma 90
_cell_formula_units_Z 8
_cell_length_a 10.1973(3)
_cell_length_b 9.9487(4)
_cell_length_c 23.1332(8)
_cell_measurement_reflns_used 9894
_cell_measurement_temperature 100(2)
_cell_measurement_theta_max 33.66
_cell_measurement_theta_min 2.99
_cell_volume 2346.86(14)
_computing_cell_refinement 'Bruker SAINT'
_computing_data_collection 'Bruker APEX2'
_computing_data_reduction 'Bruker SAINT'
_computing_molecular_graphics 'Bruker SHELXTL'
_computing_publication_material 'Bruker SHELXTL'
_computing_structure_refinement 'SHELXL-2014 (Sheldrick 2014)'
_computing_structure_solution 'SHELXS-97 (Sheldrick 2008)'
_diffrn_ambient_temperature 100(2)
_diffrn_measured_fraction_theta_full 1.000
_diffrn_measured_fraction_theta_max 1.000
_diffrn_measurement_device_type 'Bruker APEX-II D8 venture'
_diffrn_measurement_method '\f and \w scans'
_diffrn_radiation_type MoK\a
_diffrn_radiation_wavelength 0.71073
_diffrn_reflns_av_R_equivalents 0.1029
_diffrn_reflns_av_unetI/netI 0.0610
_diffrn_reflns_Laue_measured_fraction_full 1.000
_diffrn_reflns_Laue_measured_fraction_max 1.000
_diffrn_reflns_limit_h_max 12
_diffrn_reflns_limit_h_min -12
_diffrn_reflns_limit_k_max 11
_diffrn_reflns_limit_k_min -11
_diffrn_reflns_limit_l_max 27
_diffrn_reflns_limit_l_min -25
_diffrn_reflns_number 21970
_diffrn_reflns_point_group_measured_fraction_full 1.000
_diffrn_reflns_point_group_measured_fraction_max 1.000
_diffrn_reflns_theta_full 24.992
_diffrn_reflns_theta_max 24.992
_diffrn_reflns_theta_min 2.663
_exptl_absorpt_coefficient_mu 0.274
_exptl_absorpt_correction_T_max 0.887
_exptl_absorpt_correction_T_min 0.761
_exptl_absorpt_correction_type multi-scan
_exptl_absorpt_process_details SADABS_Bruker_2014
_exptl_crystal_colour colourless
_exptl_crystal_density_diffrn 1.439
_exptl_crystal_description plate
_exptl_crystal_F_000 1072
_exptl_crystal_size_max 0.478
_exptl_crystal_size_mid 0.368
_exptl_crystal_size_min 0.089
_refine_diff_density_max 0.435
_refine_diff_density_min -0.469
_refine_diff_density_rms 0.093
_refine_ls_extinction_coef .
_refine_ls_extinction_method none
_refine_ls_goodness_of_fit_ref 1.042
_refine_ls_hydrogen_treatment constr
_refine_ls_matrix_type full
_refine_ls_number_parameters 156
_refine_ls_number_reflns 2059
_refine_ls_number_restraints 0
_refine_ls_restrained_S_all 1.042
_refine_ls_R_factor_all 0.0611
_refine_ls_R_factor_gt 0.0527
_refine_ls_shift/su_max 0.002
_refine_ls_shift/su_mean 0.000
_refine_ls_structure_factor_coef Fsqd
_refine_ls_weighting_details 'w=1/[\s^2^(Fo^2^)+(0.0715P)^2^+3.4235P] where P=(Fo^2^+2Fc^2^)/3'
_refine_ls_weighting_scheme calc
_refine_ls_wR_factor_gt 0.1341
_refine_ls_wR_factor_ref 0.1407
_reflns_Friedel_coverage 0.000
_reflns_Friedel_fraction_full .
_reflns_Friedel_fraction_max .
_reflns_number_gt 1775
_reflns_number_total 2059
_reflns_threshold_expression 'I > 2\s(I)'
_cod_data_source_file suppl_ncrs-2015-0297_suppl.cif
_cod_data_source_block a_A
_cod_database_code 8107032
_shelx_space_group_comment
;
The symmetry employed for this shelxl refinement is uniquely defined
by the following loop, which should always be used as a source of
symmetry information in preference to the above space-group names.
They are only intended as comments.
;
_shelx_estimated_absorpt_t_min 0.880
_shelx_estimated_absorpt_t_max 0.976

loop_
_space_group_symop_operation_xyz
'x, y, z'
'-x+1/2, -y, z+1/2'
'x+1/2, -y+1/2, -z'
'-x, y+1/2, -z+1/2'
'-x, -y, -z'
'x-1/2, y, -z-1/2'
'-x-1/2, y-1/2, z'
'x, -y-1/2, z-1/2'

loop_
_atom_site_label
_atom_site_type_symbol
_atom_site_fract_x
_atom_site_fract_y
_atom_site_fract_z
_atom_site_U_iso_or_equiv
_atom_site_adp_type
_atom_site_occupancy
_atom_site_site_symmetry_order
_atom_site_calc_flag
_atom_site_refinement_flags_posn
_atom_site_refinement_flags_adp
_atom_site_refinement_flags_occupancy
_atom_site_disorder_assembly
_atom_site_disorder_group
S1A S -0.42093(6) 0.10338(6) -0.23726(3) 0.0114(2) Uani 1 1 d . . . . .
O1A O -0.4601(2) -0.03259(19) -0.22662(8) 0.0196(5) Uani 1 1 d . . . . .
O2A O -0.30316(19) 0.1289(2) -0.26973(8) 0.0186(5) Uani 1 1 d . . . . .
O3A O -0.18651(18) 0.5425(2) 0.04269(8) 0.0192(5) Uani 1 1 d . . . . .
N1A N -0.3493(2) 0.3724(2) -0.00988(9) 0.0142(5) Uani 1 1 d . . . . .
H17 H -0.2775 0.4284 -0.0090 0.017 Uiso 1 1 d R U . . .
N2A N -0.5388(2) 0.1725(2) -0.27270(9) 0.0145(5) Uani 1 1 d . . . . .
H18 H -0.6073 0.1597 -0.2580 0.017 Uiso 1 1 d R U . . .
H19 H -0.5368 0.2472 -0.2726 0.017 Uiso 1 1 d R U . . .
C1A C -0.3184(3) 0.3628(3) -0.11161(11) 0.0145(6) Uani 1 1 d . . . . .
H1 H -0.2720 0.4430 -0.1086 0.017 Uiso 1 1 calc R U . . .
C2A C -0.3329(2) 0.3026(3) -0.16530(11) 0.0135(6) Uani 1 1 d . . . . .
H2 H -0.2971 0.3423 -0.1981 0.016 Uiso 1 1 calc R U . . .
C3A C -0.4017(2) 0.1820(3) -0.16951(11) 0.0109(6) Uani 1 1 d . . . . .
C4A C -0.4553(3) 0.1232(3) -0.12038(12) 0.0144(6) Uani 1 1 d . . . . .
H3 H -0.5016 0.0430 -0.1234 0.017 Uiso 1 1 calc R U . . .
C5A C -0.4399(3) 0.1836(3) -0.06701(12) 0.0148(6) Uani 1 1 d . . . . .
H4 H -0.4749 0.1431 -0.0342 0.018 Uiso 1 1 calc R U . . .
C6A C -0.3722(2) 0.3052(3) -0.06209(11) 0.0127(6) Uani 1 1 d . . . . .
C7A C -0.5467(3) 0.3002(3) 0.04545(12) 0.0188(6) Uani 1 1 d . . . . .
H5 H -0.5989 0.3129 0.0114 0.028 Uiso 1 1 calc R U . . .
H6 H -0.5944 0.3312 0.0786 0.028 Uiso 1 1 calc R U . . .
H7 H -0.5268 0.2065 0.0499 0.028 Uiso 1 1 calc R U . . .
C8A C -0.4219(3) 0.3783(3) 0.03993(12) 0.0143(6) Uani 1 1 d . . . . .
C9A C -0.3822(3) 0.4593(3) 0.08431(12) 0.0150(6) Uani 1 1 d . . . . .
H8 H -0.4344 0.4615 0.1173 0.018 Uiso 1 1 calc R U . . .
C10A C -0.2664(3) 0.5412(3) 0.08408(11) 0.0158(6) Uani 1 1 d . . . . .
C11A C -0.2429(3) 0.6293(3) 0.13581(13) 0.0213(7) Uani 1 1 d . . . . .
H11A H -0.1736 0.6917 0.1274 0.032 Uiso 1 1 calc R U . . .
H11B H -0.2184 0.5746 0.1682 0.032 Uiso 1 1 calc R U . . .
H11C H -0.3216 0.6780 0.1448 0.032 Uiso 1 1 calc R U . . .

loop_
_atom_site_aniso_label
_atom_site_aniso_U_11
_atom_site_aniso_U_22
_atom_site_aniso_U_33
_atom_site_aniso_U_23
_atom_site_aniso_U_13
_atom_site_aniso_U_12
S1A 0.0131(4) 0.0107(4) 0.0102(4) -0.0015(2) 0.0003(2) 0.0015(2)
O1A 0.0302(12) 0.0118(10) 0.0167(11) -0.0011(8) 0.0011(8) 0.0000(8)
O2A 0.0142(10) 0.0270(11) 0.0146(10) -0.0057(8) 0.0023(7) 0.0015(9)
O3A 0.0220(11) 0.0236(11) 0.0120(10) 0.0023(8) 0.0004(8) -0.0040(8)
N1A 0.0155(11) 0.0180(12) 0.0091(11) -0.0014(9) -0.0006(9) 0.0001(9)
N2A 0.0154(12) 0.0118(12) 0.0162(12) -0.0001(9) 0.0002(9) 0.0002(9)
C1A 0.0154(14) 0.0133(13) 0.0148(14) -0.0030(11) 0.0013(10) -0.0019(11)
C2A 0.0155(13) 0.0173(14) 0.0077(13) 0.0002(11) 0.0050(10) -0.0001(11)
C3A 0.0113(12) 0.0151(14) 0.0064(13) 0.0006(10) -0.0013(9) 0.0040(10)
C4A 0.0145(13) 0.0128(14) 0.0159(14) 0.0031(11) -0.0006(10) 0.0003(11)
C5A 0.0174(14) 0.0172(14) 0.0098(13) 0.0046(11) 0.0006(10) 0.0028(11)
C6A 0.0108(13) 0.0168(14) 0.0105(13) -0.0012(10) -0.0024(10) 0.0046(11)
C7A 0.0192(14) 0.0217(15) 0.0154(15) -0.0026(12) 0.0026(11) -0.0004(12)
C8A 0.0186(14) 0.0132(14) 0.0111(14) 0.0024(11) -0.0001(10) 0.0046(11)
C9A 0.0178(14) 0.0171(14) 0.0102(13) 0.0024(11) 0.0001(10) 0.0042(11)
C10A 0.0233(14) 0.0147(14) 0.0094(13) 0.0042(11) -0.0022(11) 0.0033(11)
C11A 0.0271(16) 0.0192(15) 0.0177(15) 0.0009(11) -0.0027(12) -0.0007(12)

loop_
_atom_type_symbol
_atom_type_description
_atom_type_scat_dispersion_real
_atom_type_scat_dispersion_imag
_atom_type_scat_source
C C 0.0033 0.0016 'International Tables Vol C Tables 4.2.6.8 and 6.1.1.4'
H H 0.0000 0.0000 'International Tables Vol C Tables 4.2.6.8 and 6.1.1.4'
N N 0.0061 0.0033 'International Tables Vol C Tables 4.2.6.8 and 6.1.1.4'
O O 0.0106 0.0060 'International Tables Vol C Tables 4.2.6.8 and 6.1.1.4'
S S 0.1246 0.1234 'International Tables Vol C Tables 4.2.6.8 and 6.1.1.4'

loop_
_geom_angle_atom_site_label_1
_geom_angle_atom_site_label_2
_geom_angle_atom_site_label_3
_geom_angle
_geom_angle_site_symmetry_1
_geom_angle_site_symmetry_3
O1A S1A O2A 119.27(12) . .
O1A S1A N2A 106.45(12) . .
O2A S1A N2A 106.39(12) . .
O1A S1A C3A 107.30(12) . .
O2A S1A C3A 107.05(11) . .
N2A S1A C3A 110.27(12) . .
C8A N1A C6A 131.0(2) . .
C8A N1A H17 112.7 . .
C6A N1A H17 116.1 . .
S1A N2A H18 111.9 . .
S1A N2A H19 113.9 . .
H18 N2A H19 100.7 . .
C2A C1A C6A 121.1(3) . .
C2A C1A H1 119.4 . .
C6A C1A H1 119.4 . .
C1A C2A C3A 119.2(2) . .
C1A C2A H2 120.4 . .
C3A C2A H2 120.4 . .
C4A C3A C2A 120.2(2) . .
C4A C3A S1A 119.8(2) . .
C2A C3A S1A 120.0(2) . .
C5A C4A C3A 120.2(3) . .
C5A C4A H3 119.9 . .
C3A C4A H3 119.9 . .
C4A C5A C6A 120.3(2) . .
C4A C5A H4 119.8 . .
C6A C5A H4 119.8 . .
C1A C6A C5A 118.9(2) . .
C1A C6A N1A 116.6(2) . .
C5A C6A N1A 124.4(2) . .
C8A C7A H5 109.5 . .
C8A C7A H6 109.5 . .
H5 C7A H6 109.5 . .
C8A C7A H7 109.5 . .
H5 C7A H7 109.5 . .
H6 C7A H7 109.5 . .
C9A C8A N1A 119.8(2) . .
C9A C8A C7A 119.6(2) . .
N1A C8A C7A 120.6(2) . .
C8A C9A C10A 125.2(2) . .
C8A C9A H8 117.4 . .
C10A C9A H8 117.4 . .
O3A C10A C9A 122.8(2) . .
O3A C10A C11A 119.8(3) . .
C9A C10A C11A 117.4(2) . .
C10A C11A H11A 109.5 . .
C10A C11A H11B 109.5 . .
H11A C11A H11B 109.5 . .
C10A C11A H11C 109.5 . .
H11A C11A H11C 109.5 . .
H11B C11A H11C 109.5 . .

loop_
_geom_bond_atom_site_label_1
_geom_bond_atom_site_label_2
_geom_bond_distance
_geom_bond_site_symmetry_2
S1A O1A 1.432(2) .
S1A O2A 1.439(2) .
S1A N2A 1.609(2) .
S1A C3A 1.762(3) .
O3A C10A 1.257(3) .
N1A C8A 1.371(3) .
N1A C6A 1.400(3) .
N1A H17 0.9205 .
N2A H18 0.7868 .
N2A H19 0.7429 .
C1A C2A 1.387(4) .
C1A C6A 1.393(4) .
C1A H1 0.9300 .
C2A C3A 1.394(4) .
C2A H2 0.9300 .
C3A C4A 1.390(4) .
C4A C5A 1.382(4) .
C4A H3 0.9300 .
C5A C6A 1.398(4) .
C5A H4 0.9300 .
C7A C8A 1.496(4) .
C7A H5 0.9600 .
C7A H6 0.9600 .
C7A H7 0.9600 .
C8A C9A 1.367(4) .
C9A C10A 1.435(4) .
C9A H8 0.9300 .
C10A C11A 1.503(4) .
C11A H11A 0.9600 .
C11A H11B 0.9600 .
C11A H11C 0.9600 .

loop_
_geom_torsion_atom_site_label_1
_geom_torsion_atom_site_label_2
_geom_torsion_atom_site_label_3
_geom_torsion_atom_site_label_4
_geom_torsion
_geom_torsion_site_symmetry_1
_geom_torsion_site_symmetry_2
_geom_torsion_site_symmetry_3
_geom_torsion_site_symmetry_4
C6A C1A C2A C3A -0.5(4) . . . .
C1A C2A C3A C4A 0.2(4) . . . .
C1A C2A C3A S1A -179.8(2) . . . .
O1A S1A C3A C4A -16.3(2) . . . .
O2A S1A C3A C4A -145.4(2) . . . .
N2A S1A C3A C4A 99.2(2) . . . .
O1A S1A C3A C2A 163.7(2) . . . .
O2A S1A C3A C2A 34.5(2) . . . .
N2A S1A C3A C2A -80.8(2) . . . .
C2A C3A C4A C5A -0.4(4) . . . .
S1A C3A C4A C5A 179.5(2) . . . .
C3A C4A C5A C6A 1.0(4) . . . .
C2A C1A C6A C5A 1.0(4) . . . .
C2A C1A C6A N1A 178.6(2) . . . .
C4A C5A C6A C1A -1.3(4) . . . .
C4A C5A C6A N1A -178.6(2) . . . .
C8A N1A C6A C1A 151.4(3) . . . .
C8A N1A C6A C5A -31.2(4) . . . .
C6A N1A C8A C9A -175.6(3) . . . .
C6A N1A C8A C7A 2.4(4) . . . .
N1A C8A C9A C10A -0.7(4) . . . .
C7A C8A C9A C10A -178.7(2) . . . .
C8A C9A C10A O3A -2.5(4) . . . .
C8A C9A C10A C11A 176.8(3) . . . .
